data_4321203
loop_
_publ_author_name
'Chi-Wing Tsang'
'Qingchuan Yang'
'Eric Tung-Po Sze'
'Thomas C. W. Mak'
'Dominic T. W. Chan'
'Zuowei Xie'

_publ_section_title
;
 Synthesis and Structural Characterization of Highly Chlorinated,
 Brominated, Iodinated, and Methylated Carborane Anions, 1-H-CB9X9-,
 1-NH2-CB9X9- (X = Cl, Br, I), and 1-H-CB9(CH3)9-
;
_journal_name_full 'Inorganic Chemistry'
_journal_page_first 3582
_journal_page_last 3589
_journal_paper_doi 10.1021/ic000137q
_journal_volume 39
_journal_year 2000
_chemical_formula_sum 'C H2 B9 Br9 Cs O0.5'
_chemical_formula_weight 971.42
_chemical_name_systematic
; 
 ? 
;
_space_group_IT_number 14
_symmetry_cell_setting monoclinic
_symmetry_space_group_name_Hall '-P 2ybc'
_symmetry_space_group_name_H-M 'P 1 21/c 1'
_atom_sites_solution_hydrogens geom
_atom_sites_solution_primary direct
_atom_sites_solution_secondary difmap
_audit_creation_method SHELXL-97
_cell_angle_alpha 90.00
_cell_angle_beta 93.403(13)
_cell_angle_gamma 90.00
_cell_formula_units_Z 4
_cell_length_a 10.432(3)
_cell_length_b 12.291(4)
_cell_length_c 18.733(4)
_cell_measurement_temperature 296(2)
_cell_volume 2397.7(12)
_computing_structure_refinement 'SHELXL-97 (Sheldrick, 1997)'
_computing_structure_solution 'SHELXS-97 (Sheldrick, 1990)'
_diffrn_ambient_temperature 296(2)
_diffrn_measured_fraction_theta_full 0.814
_diffrn_measured_fraction_theta_max 0.814
_diffrn_measurement_device_type IP
_diffrn_radiation_monochromator graphite
_diffrn_radiation_source 'fine-focus sealed tube'
_diffrn_radiation_type MoK\a
_diffrn_radiation_wavelength 0.71073
_diffrn_reflns_av_R_equivalents 0.0944
_diffrn_reflns_av_sigmaI/netI 0.1063
_diffrn_reflns_limit_h_max 11
_diffrn_reflns_limit_h_min 0
_diffrn_reflns_limit_k_max 13
_diffrn_reflns_limit_k_min -13
_diffrn_reflns_limit_l_max 20
_diffrn_reflns_limit_l_min -20
_diffrn_reflns_number 4560
_diffrn_reflns_theta_full 25.00
_diffrn_reflns_theta_max 25.00
_diffrn_reflns_theta_min 1.96
_exptl_absorpt_coefficient_mu 16.527
_exptl_absorpt_correction_T_max 1.439
_exptl_absorpt_correction_T_min 0.667
_exptl_absorpt_correction_type abscor
_exptl_crystal_colour colorless
_exptl_crystal_density_diffrn 2.691
_exptl_crystal_density_method 'not measured'
_exptl_crystal_description prism
_exptl_crystal_F_000 1708
_exptl_crystal_size_max 0.28
_exptl_crystal_size_mid 0.26
_exptl_crystal_size_min 0.17
_refine_diff_density_max 1.376
_refine_diff_density_min -1.609
_refine_diff_density_rms 0.276
_refine_ls_extinction_coef 0.00128(10)
_refine_ls_extinction_expression Fc^*^=kFc[1+0.001xFc^2^\l^3^/sin(2\q)]^-1/4^
_refine_ls_extinction_method SHELXL
_refine_ls_goodness_of_fit_ref 1.099
_refine_ls_hydrogen_treatment mixed
_refine_ls_matrix_type full
_refine_ls_number_parameters 191
_refine_ls_number_reflns 2724
_refine_ls_number_restraints 0
_refine_ls_restrained_S_all 1.099
_refine_ls_R_factor_all 0.1092
_refine_ls_R_factor_gt 0.0841
_refine_ls_shift/su_max 0.096
_refine_ls_shift/su_mean 0.015
_refine_ls_structure_factor_coef Fsqd
_refine_ls_weighting_details 'calc w=1/[\s^2^(Fo^2^)+(0.1114P)^2^+0.0000P] where P=(Fo^2^+2Fc^2^)/3'
_refine_ls_weighting_scheme calc
_refine_ls_wR_factor_gt 0.1897
_refine_ls_wR_factor_ref 0.2071
_reflns_number_gt 2203
_reflns_number_total 2724
_reflns_threshold_expression >2sigma(I)
_cod_data_source_file ic000137q_1.cif
_cod_data_source_block Cs[2].1/2(H2O)
_cod_original_cell_volume 2397.7(11)
_cod_original_formula_sum 'C H2 B9 Br9 Cs O0.50'
_cod_database_code 4321203

loop_
_symmetry_equiv_pos_as_xyz
'x, y, z'
'-x, y+1/2, -z+1/2'
'-x, -y, -z'
'x, -y-1/2, z-1/2'

loop_
_atom_site_label
_atom_site_type_symbol
_atom_site_fract_x
_atom_site_fract_y
_atom_site_fract_z
_atom_site_U_iso_or_equiv
_atom_site_adp_type
_atom_site_occupancy
_atom_site_symmetry_multiplicity
_atom_site_calc_flag
_atom_site_refinement_flags
_atom_site_disorder_assembly
_atom_site_disorder_group
Cs1 Cs 0.27554(6) 0.93453(6) 0.08292(3) 0.0959(2) Uani 1 1 d . . .
Br7 Br 0.52227(8) 1.13766(7) -0.25155(4) 0.0728(3) Uani 1 1 d . . .
Br9 Br 0.06680(9) 0.93837(7) -0.09450(4) 0.0766(3) Uani 1 1 d . . .
Br10 Br 0.42103(10) 0.89230(6) -0.13691(5) 0.0785(3) Uani 1 1 d . . .
Br2 Br 0.35669(9) 1.37970(6) -0.17905(5) 0.0759(3) Uani 1 1 d . . .
Br6 Br 0.38808(8) 1.16119(7) -0.03479(4) 0.0712(3) Uani 1 1 d . . .
Br5 Br 0.03859(9) 1.24324(7) -0.06629(4) 0.0755(3) Uani 1 1 d . . .
Br3 Br 0.22182(10) 1.21291(8) -0.36953(4) 0.0833(3) Uani 1 1 d . . .
Br8 Br 0.19701(11) 0.91294(7) -0.31105(4) 0.0930(4) Uani 1 1 d . . .
Br4 Br -0.09512(9) 1.07465(9) -0.25698(5) 0.0895(3) Uani 1 1 d . . .
C1 C 0.1255(7) 1.2383(5) -0.2209(3) 0.053(2) Uani 1 1 d . . .
H1 H 0.0681 1.3100 -0.2373 0.068 Uiso 1 1 calc R . .
B9 B 0.1568(8) 1.0402(7) -0.1499(5) 0.055(3) Uani 1 1 d . . .
B5 B 0.1357(8) 1.1825(6) -0.1399(4) 0.047(2) Uani 1 1 d . . .
B6 B 0.2977(10) 1.1352(7) -0.1268(4) 0.064(3) Uani 1 1 d . . .
B7 B 0.3522(9) 1.1238(7) -0.2162(4) 0.060(3) Uani 1 1 d . . .
B10 B 0.3180(9) 1.0131(6) -0.1664(4) 0.057(3) Uani 1 1 d . . .
B3 B 0.2095(8) 1.1677(6) -0.2699(4) 0.054(2) Uani 1 1 d . . .
B4 B 0.0798(10) 1.1108(8) -0.2256(5) 0.073(3) Uani 1 1 d . . .
B8 B 0.2136(9) 1.0255(7) -0.2416(4) 0.054(2) Uani 1 1 d . . .
B2 B 0.2648(8) 1.2437(6) -0.1893(4) 0.053(2) Uani 1 1 d . . .
O1 O 0.2759(11) 0.7082(10) 0.0203(6) 0.096(4) Uani 0.50 1 d P . .

loop_
_atom_site_aniso_label
_atom_site_aniso_U_11
_atom_site_aniso_U_22
_atom_site_aniso_U_33
_atom_site_aniso_U_23
_atom_site_aniso_U_13
_atom_site_aniso_U_12
Cs1 0.0766(4) 0.1060(4) 0.1048(4) 0.0243(4) 0.0033(3) -0.0076(4)
Br7 0.0729(5) 0.0607(5) 0.0871(5) 0.0093(4) 0.0247(4) 0.0069(4)
Br9 0.0797(6) 0.0650(5) 0.0856(5) 0.0207(4) 0.0087(4) -0.0180(4)
Br10 0.0951(6) 0.0501(4) 0.0896(5) 0.0091(4) 0.0006(5) 0.0162(5)
Br2 0.0807(6) 0.0437(4) 0.1039(5) 0.0002(4) 0.0096(5) -0.0116(4)
Br6 0.0769(5) 0.0752(5) 0.0601(4) -0.0040(4) -0.0070(4) -0.0050(5)
Br5 0.0758(5) 0.0759(5) 0.0771(4) -0.0024(4) 0.0235(4) 0.0077(5)
Br3 0.1101(7) 0.0830(5) 0.0569(4) 0.0163(4) 0.0075(4) 0.0063(6)
Br8 0.1330(9) 0.0654(5) 0.0798(5) -0.0231(4) -0.0011(5) -0.0155(6)
Br4 0.0728(6) 0.1032(7) 0.0900(5) 0.0079(5) -0.0164(5) -0.0186(5)
C1 0.069(5) 0.021(3) 0.068(4) 0.000(3) 0.000(4) 0.004(3)
B9 0.050(5) 0.040(4) 0.076(5) 0.001(4) 0.005(4) -0.004(4)
B5 0.061(5) 0.038(4) 0.041(3) -0.004(3) -0.002(3) 0.011(4)
B6 0.094(7) 0.058(5) 0.042(4) 0.013(4) 0.014(4) 0.007(5)
B7 0.067(6) 0.056(5) 0.062(4) -0.004(4) 0.027(4) 0.005(4)
B10 0.086(6) 0.017(3) 0.069(4) 0.009(3) 0.024(4) 0.002(4)
B3 0.065(5) 0.032(4) 0.064(4) 0.026(3) 0.000(4) 0.006(4)
B4 0.083(7) 0.069(6) 0.065(5) 0.001(5) -0.008(5) -0.019(6)
B8 0.078(6) 0.048(4) 0.035(3) -0.007(3) 0.003(4) 0.025(4)
B2 0.061(5) 0.024(3) 0.076(4) 0.003(4) 0.029(4) -0.002(4)
O1 0.084(7) 0.114(8) 0.088(6) 0.054(6) 0.000(6) -0.055(6)

loop_
_atom_type_symbol
_atom_type_description
_atom_type_scat_dispersion_real
_atom_type_scat_dispersion_imag
_atom_type_scat_source
C C 0.0033 0.0016 'International Tables Vol C Tables 4.2.6.8 and 6.1.1.4'
H H 0.0000 0.0000 'International Tables Vol C Tables 4.2.6.8 and 6.1.1.4'
B B 0.0013 0.0007 'International Tables Vol C Tables 4.2.6.8 and 6.1.1.4'
Br Br -0.2901 2.4595 'International Tables Vol C Tables 4.2.6.8 and 6.1.1.4'
Cs Cs -0.3680 2.1192 'International Tables Vol C Tables 4.2.6.8 and 6.1.1.4'
O O 0.0106 0.0060 'International Tables Vol C Tables 4.2.6.8 and 6.1.1.4'

loop_
_geom_angle_atom_site_label_1
_geom_angle_atom_site_label_2
_geom_angle_atom_site_label_3
_geom_angle
_geom_angle_site_symmetry_1
_geom_angle_site_symmetry_3
_geom_angle_publ_flag
O1 Cs1 Br6 116.4(2) . . ?
O1 Cs1 Br7 95.4(2) . 3_675 ?
Br6 Cs1 Br7 118.73(3) . 3_675 ?
O1 Cs1 Br6 66.8(2) . 3_675 ?
Br6 Cs1 Br6 76.72(3) . 3_675 ?
Br7 Cs1 Br6 69.83(3) 3_675 3_675 ?
O1 Cs1 Br4 108.2(2) . 3_575 ?
Br6 Cs1 Br4 134.21(3) . 3_575 ?
Br7 Cs1 Br4 64.24(3) 3_675 3_575 ?
Br6 Cs1 Br4 133.15(3) 3_675 3_575 ?
O1 Cs1 Br9 72.0(2) . . ?
Br6 Cs1 Br9 70.62(2) . . ?
Br7 Cs1 Br9 167.18(3) 3_675 . ?
Br6 Cs1 Br9 106.06(3) 3_675 . ?
Br4 Cs1 Br9 116.65(3) 3_575 . ?
O1 Cs1 Br10 125.8(2) . 3_675 ?
Br6 Cs1 Br10 58.25(2) . 3_675 ?
Br7 Cs1 Br10 60.62(2) 3_675 3_675 ?
Br6 Cs1 Br10 59.42(3) 3_675 3_675 ?
Br4 Cs1 Br10 103.05(3) 3_575 3_675 ?
Br9 Cs1 Br10 128.61(3) . 3_675 ?
O1 Cs1 Br9 114.3(2) . 3_575 ?
Br6 Cs1 Br9 93.10(3) . 3_575 ?
Br7 Cs1 Br9 120.69(3) 3_675 3_575 ?
Br6 Cs1 Br9 168.44(3) 3_675 3_575 ?
Br4 Cs1 Br9 58.20(2) 3_575 3_575 ?
Br9 Cs1 Br9 64.75(3) . 3_575 ?
Br10 Cs1 Br9 119.80(3) 3_675 3_575 ?
O1 Cs1 Br5 58.5(2) . 3_575 ?
Br6 Cs1 Br5 130.43(3) . 3_575 ?
Br7 Cs1 Br5 110.78(3) 3_675 3_575 ?
Br6 Cs1 Br5 125.23(3) 3_675 3_575 ?
Br4 Cs1 Br5 66.76(2) 3_575 3_575 ?
Br9 Cs1 Br5 60.96(2) . 3_575 ?
Br10 Cs1 Br5 169.50(3) 3_675 3_575 ?
Br9 Cs1 Br5 57.86(3) 3_575 3_575 ?
B7 Br7 Cs1 99.8(2) . 3_675 ?
B9 Br9 Cs1 101.9(3) . . ?
B9 Br9 Cs1 104.4(3) . 3_575 ?
Cs1 Br9 Cs1 115.25(3) . 3_575 ?
B10 Br10 Cs1 94.9(3) . 3_675 ?
B6 Br6 Cs1 104.2(3) . . ?
B6 Br6 Cs1 98.2(3) . 3_675 ?
Cs1 Br6 Cs1 103.28(3) . 3_675 ?
B5 Br5 Cs1 101.6(2) . 3_575 ?
B4 Br4 Cs1 104.4(3) . 3_575 ?
B2 C1 B3 72.6(5) . . ?
B2 C1 B4 109.2(6) . . ?
B3 C1 B4 67.1(5) . . ?
B2 C1 B5 70.1(5) . . ?
B3 C1 B5 107.4(5) . . ?
B4 C1 B5 70.0(5) . . ?
B10 B9 B5 109.3(6) . . ?
B10 B9 B4 109.7(6) . . ?
B5 B9 B4 63.7(5) . . ?
B10 B9 B8 57.2(5) . . ?
B5 B9 B8 104.0(5) . . ?
B4 B9 B8 58.3(5) . . ?
B10 B9 Br9 118.5(5) . . ?
B5 B9 Br9 121.4(5) . . ?
B4 B9 Br9 122.1(6) . . ?
B8 B9 Br9 129.3(5) . . ?
B10 B9 B6 54.8(4) . . ?
B5 B9 B6 58.1(5) . . ?
B4 B9 B6 100.6(6) . . ?
B8 B9 B6 89.1(5) . . ?
Br9 B9 B6 132.5(5) . . ?
C1 B5 B9 108.2(5) . . ?
C1 B5 B6 105.5(5) . . ?
B9 B5 B6 64.7(5) . . ?
C1 B5 B2 51.8(4) . . ?
B9 B5 B2 104.6(5) . . ?
B6 B5 B2 59.2(4) . . ?
C1 B5 B4 54.4(4) . . ?
B9 B5 B4 59.0(5) . . ?
B6 B5 B4 101.9(6) . . ?
B2 B5 B4 87.8(5) . . ?
C1 B5 Br5 119.3(5) . . ?
B9 B5 Br5 122.4(5) . . ?
B6 B5 Br5 124.4(4) . . ?
B2 B5 Br5 129.7(5) . . ?
B4 B5 Br5 130.1(6) . . ?
B10 B6 B5 111.7(6) . . ?
B10 B6 B2 113.4(5) . . ?
B5 B6 B2 61.7(5) . . ?
B10 B6 B7 58.0(5) . . ?
B5 B6 B7 104.2(5) . . ?
B2 B6 B7 60.7(5) . . ?
B10 B6 B9 58.2(5) . . ?
B5 B6 B9 57.2(5) . . ?
B2 B6 B9 101.1(6) . . ?
B7 B6 B9 91.3(5) . . ?
B10 B6 Br6 117.9(6) . . ?
B5 B6 Br6 118.2(5) . . ?
B2 B6 Br6 121.4(5) . . ?
B7 B6 Br6 132.3(6) . . ?
B9 B6 Br6 129.0(5) . . ?
B10 B7 B6 57.7(5) . . ?
B10 B7 B3 110.4(6) . . ?
B6 B7 B3 101.4(6) . . ?
B10 B7 B2 111.8(6) . . ?
B6 B7 B2 59.3(5) . . ?
B3 B7 B2 60.6(5) . . ?
B10 B7 B8 56.8(5) . . ?
B6 B7 B8 90.3(5) . . ?
B3 B7 B8 58.2(4) . . ?
B2 B7 B8 101.3(6) . . ?
B10 B7 Br7 118.9(6) . . ?
B6 B7 Br7 130.9(6) . . ?
B3 B7 Br7 121.2(5) . . ?
B2 B7 Br7 120.5(5) . . ?
B8 B7 Br7 131.4(5) . . ?
B7 B10 B6 64.3(5) . . ?
B7 B10 B8 68.1(5) . . ?
B6 B10 B8 100.9(6) . . ?
B7 B10 B9 100.3(6) . . ?
B6 B10 B9 67.0(5) . . ?
B8 B10 B9 64.2(5) . . ?
B7 B10 Br10 130.8(6) . . ?
B6 B10 Br10 130.6(6) . . ?
B8 B10 Br10 128.5(5) . . ?
B9 B10 Br10 128.9(5) . . ?
C1 B3 B4 58.3(5) . . ?
C1 B3 B8 111.3(6) . . ?
B4 B3 B8 59.5(5) . . ?
C1 B3 B7 107.8(6) . . ?
B4 B3 B7 104.2(6) . . ?
B8 B3 B7 63.5(5) . . ?
C1 B3 B2 52.9(4) . . ?
B4 B3 B2 91.5(5) . . ?
B8 B3 B2 104.3(5) . . ?
B7 B3 B2 59.5(4) . . ?
C1 B3 Br3 118.2(5) . . ?
B4 B3 Br3 130.8(5) . . ?
B8 B3 Br3 123.1(5) . . ?
B7 B3 Br3 120.7(5) . . ?
B2 B3 Br3 127.1(5) . . ?
C1 B4 B3 54.6(5) . . ?
C1 B4 B8 110.0(7) . . ?
B3 B4 B8 61.8(5) . . ?
C1 B4 B9 107.6(6) . . ?
B3 B4 B9 103.9(7) . . ?
B8 B4 B9 62.2(5) . . ?
C1 B4 B5 55.6(4) . . ?
B3 B4 B5 90.5(6) . . ?
B8 B4 B5 102.2(6) . . ?
B9 B4 B5 57.2(4) . . ?
C1 B4 Br4 120.2(6) . . ?
B3 B4 Br4 132.9(6) . . ?
B8 B4 Br4 123.1(6) . . ?
B9 B4 Br4 119.6(6) . . ?
B5 B4 Br4 127.1(6) . . ?
B10 B8 B4 112.0(6) . . ?
B10 B8 B3 108.8(5) . . ?
B4 B8 B3 58.8(5) . . ?
B10 B8 B9 58.6(4) . . ?
B4 B8 B9 59.5(5) . . ?
B3 B8 B9 99.9(5) . . ?
B10 B8 Br8 121.3(5) . . ?
B4 B8 Br8 120.1(5) . . ?
B3 B8 Br8 119.9(4) . . ?
B9 B8 Br8 133.0(5) . . ?
B10 B8 B7 55.1(4) . . ?
B4 B8 B7 100.0(6) . . ?
B3 B8 B7 58.3(4) . . ?
B9 B8 B7 89.3(5) . . ?
Br8 B8 B7 131.6(5) . . ?
C1 B2 B6 111.0(6) . . ?
C1 B2 B7 109.6(6) . . ?
B6 B2 B7 59.9(5) . . ?
C1 B2 B5 58.1(4) . . ?
B6 B2 B5 59.0(5) . . ?
B7 B2 B5 101.6(5) . . ?
C1 B2 B3 54.5(4) . . ?
B6 B2 B3 101.3(5) . . ?
B7 B2 B3 59.9(4) . . ?
B5 B2 B3 90.1(5) . . ?
C1 B2 Br2 121.9(5) . . ?
B6 B2 Br2 120.3(5) . . ?
B7 B2 Br2 118.3(5) . . ?
B5 B2 Br2 132.7(5) . . ?
B3 B2 Br2 130.6(5) . . ?

loop_
_geom_bond_atom_site_label_1
_geom_bond_atom_site_label_2
_geom_bond_distance
_geom_bond_site_symmetry_2
_geom_bond_publ_flag
Cs1 O1 3.019(12) . ?
Cs1 Br6 3.7827(13) . ?
Cs1 Br7 3.7980(12) 3_675 ?
Cs1 Br6 3.8583(15) 3_675 ?
Cs1 Br4 3.8621(14) 3_575 ?
Cs1 Br9 3.8640(13) . ?
Cs1 Br10 3.8978(14) 3_675 ?
Cs1 Br9 3.9158(15) 3_575 ?
Cs1 Br5 3.9356(14) 3_575 ?
Br7 B7 1.938(9) . ?
Br7 Cs1 3.7980(12) 3_675 ?
Br9 B9 1.908(8) . ?
Br9 Cs1 3.9158(15) 3_575 ?
Br10 B10 1.896(8) . ?
Br10 Cs1 3.8978(14) 3_675 ?
Br2 B2 1.931(8) . ?
Br6 B6 1.942(8) . ?
Br6 Cs1 3.8583(15) 3_675 ?
Br5 B5 1.911(8) . ?
Br5 Cs1 3.9356(14) 3_575 ?
Br3 B3 1.959(8) . ?
Br8 B8 1.901(7) . ?
Br4 B4 1.935(11) . ?
Br4 Cs1 3.8621(14) 3_575 ?
C1 B2 1.537(11) . ?
C1 B3 1.568(10) . ?
C1 B4 1.638(12) . ?
C1 B5 1.661(9) . ?
B9 B10 1.761(13) . ?
B9 B5 1.774(11) . ?
B9 B4 1.809(12) . ?
B9 B8 1.858(11) . ?
B9 B6 1.908(13) . ?
B5 B6 1.790(13) . ?
B5 B2 1.839(11) . ?
B5 B4 1.892(11) . ?
B6 B10 1.693(11) . ?
B6 B2 1.794(11) . ?
B6 B7 1.805(11) . ?
B7 B10 1.699(11) . ?
B7 B3 1.827(12) . ?
B7 B2 1.819(12) . ?
B7 B8 1.922(12) . ?
B10 B8 1.735(11) . ?
B3 B4 1.773(13) . ?
B3 B8 1.826(11) . ?
B3 B2 1.839(11) . ?
B4 B8 1.786(14) . ?
